data_1511662
loop_
_publ_author_name
'Vajenine, G.V.'
'Mattausch, H.J.'
'Kremer, R.K.'
'Oeckler, O.'
'Simon, A.'

_publ_section_title
;
 Pr8 Cl7 B7: preparation, structure, bonding, properties
;
_journal_name_full 'Solid State Sciences'
_journal_page_first 509
_journal_page_last 521
_journal_paper_doi 10.1016/S1293-2558(00)80103-X
_journal_volume 1
_journal_year 1999
_chemical_formula_sum 'B7 Cl7 Pr8'
_chemical_name_systematic 'Pr8 Cl7 B7'
_space_group_IT_number 2
_symmetry_space_group_name_Hall '-P 1'
_symmetry_space_group_name_H-M 'P -1'
_cell_angle_alpha 81.55
_cell_angle_beta 82.18
_cell_angle_gamma 64.76
_cell_formula_units_Z 2
_cell_length_a 7.731
_cell_length_b 9.03
_cell_length_c 14.194
_cell_volume 883.577
_citation_journal_id_ASTM SSSCFJ
_cod_data_source_file boron4-x_320.cif
_cod_data_source_block B7Cl7Pr8
_cod_original_cell_volume 883.5767
_cod_database_code 1511662

loop_
_symmetry_equiv_pos_as_xyz
x,y,z
-x,-y,-z

loop_
_atom_site_label
_atom_site_type_symbol
_atom_site_fract_x
_atom_site_fract_y
_atom_site_fract_z
_atom_site_occupancy
_atom_site_U_iso_or_equiv
Cl2 Cl-1 -0.2416 -0.1214 0.2114 1 0.0
B1 B-2 -0.4928 0.3668 0.236 1 0.0
B5 B-2 -0.3885 0.421 0.1268 1 0.0
Cl3 Cl-1 0 0 0 1 0.0
Pr2 Pr+3 -0.119 0.15805 0.19987 1 0.0
Pr6 Pr+3 0.61173 0.29203 -0.03124 1 0.0
B2 B-2 0.0079 0.3553 0.2527 1 0.0
Cl1 Cl-1 0.2647 -0.1347 0.2089 1 0.0
Pr4 Pr+3 -0.34534 0.58043 0.25764 1 0.0
B3 B-2 -0.2094 0.5389 -0.0684 1 0.0
Pr5 Pr+3 0.11793 0.28088 -0.03333 1 0.0
Cl6 Cl-1 -0.1102 0.0161 0.3977 1 0.0
Pr8 Pr+3 -0.49237 0.27465 0.42028 1 0.0
Pr1 Pr+3 0.36101 0.15787 0.20022 1 0.0
B6 B-2 0.2117 0.5365 -0.0676 1 0.0
Cl7 Cl-1 -0.3275 0.3611 0.5712 1 0.0
Pr3 Pr+3 0.13569 0.58044 0.25772 1 0.0
Cl8 Cl-1 0.1786 0.3654 0.5696 1 0.0
B7 B-2 -0.0063 0.5803 -0.1333 1 0.0
Cl5 Cl-1 0.6055 -0.0169 0.6022 1 0.0
Cl4 Cl-1 0.5 0 0 1 0.0
Pr7 Pr+3 0.01023 0.26609 0.4268 1 0.0
B4 B-2 0.5936 0.579 -0.1256 1 0.0
